data_7133053
loop_
_publ_author_name
'Liang, Pei'
'Wei, Junhui'
'Wei, Yongliang'
'Wang, Xue'
'Liu, Fei'
'Wang, Tongdao'

_publ_section_title
;
 Hetero Diels-Alder reactions of isolable <i>N</i>-borylenamines.
;
_journal_issue 46
_journal_name_full 'Chemical communications (Cambridge, England)'
_journal_page_first 5964
_journal_page_last 5967
_journal_paper_doi 10.1039/d4cc01645a
_journal_volume 60
_journal_year 2024
_chemical_formula_moiety 'C33 H11 B F15 N'
_chemical_formula_sum 'C33 H11 B F15 N'
_chemical_formula_weight 717.24
_space_group_crystal_system triclinic
_space_group_IT_number 2
_space_group_name_Hall '-P 1'
_space_group_name_H-M_alt 'P -1'
_atom_sites_solution_hydrogens geom
_atom_sites_solution_primary dual
_audit_creation_date 2024-03-13
_audit_creation_method
;
Olex2 1.3
(compiled 2020.11.12 svn.r5f609507 for OlexSys, GUI svn.r6408)
;
_audit_update_record
;
2024-05-07 deposited with the CCDC.	2024-05-13 downloaded from the CCDC.
;
_cell_angle_alpha 100.952(9)
_cell_angle_beta 99.276(8)
_cell_angle_gamma 103.819(8)
_cell_formula_units_Z 2
_cell_length_a 10.152(3)
_cell_length_b 10.204(3)
_cell_length_c 14.905(4)
_cell_measurement_reflns_used 8415
_cell_measurement_temperature 120.0
_cell_measurement_theta_max 27.719
_cell_measurement_theta_min 2.281
_cell_volume 1437.1(7)
_computing_cell_refinement 'SAINT V8.40A (Bruker, 2019)'
_computing_data_reduction 'SAINT V8.40A (Bruker, 2019)'
_computing_molecular_graphics 'Olex2 1.3 (Dolomanov et al., 2009)'
_computing_publication_material 'Olex2 1.3 (Dolomanov et al., 2009)'
_computing_structure_refinement 'SHELXL 2014/7 (Sheldrick, 2015)'
_computing_structure_solution 'SHELXT 2014/5 (Sheldrick, 2014)'
_diffrn_ambient_temperature 120.0
_diffrn_detector 'CCD area detector'
_diffrn_detector_area_resol_mean 5.6
_diffrn_detector_type 'Bruker SMART CCD 6000 area detector'
_diffrn_measured_fraction_theta_full 0.996
_diffrn_measured_fraction_theta_max 0.978
_diffrn_measurement_device 'three-circle diffractometer'
_diffrn_radiation_monochromator graphite
_diffrn_radiation_probe x-ray
_diffrn_radiation_type MoK\a
_diffrn_radiation_wavelength 0.71073
_diffrn_reflns_av_R_equivalents 0.0671
_diffrn_reflns_av_unetI/netI 0.0724
_diffrn_reflns_Laue_measured_fraction_full 0.996
_diffrn_reflns_Laue_measured_fraction_max 0.978
_diffrn_reflns_limit_h_max 13
_diffrn_reflns_limit_h_min -13
_diffrn_reflns_limit_k_max 13
_diffrn_reflns_limit_k_min -13
_diffrn_reflns_limit_l_max 20
_diffrn_reflns_limit_l_min -20
_diffrn_reflns_number 29331
_diffrn_reflns_point_group_measured_fraction_full 0.996
_diffrn_reflns_point_group_measured_fraction_max 0.978
_diffrn_reflns_theta_full 25.242
_diffrn_reflns_theta_max 28.966
_diffrn_reflns_theta_min 2.281
_diffrn_source 'sealed X-ray tube'
_diffrn_source_current 1.4
_diffrn_source_power 0.07
_diffrn_source_target Mo
_diffrn_source_voltage 50.0
_exptl_absorpt_coefficient_mu 0.165
_exptl_absorpt_correction_T_max 0.7458
_exptl_absorpt_correction_T_min 0.6736
_exptl_crystal_colour 'clear light colourless'
_exptl_crystal_colour_lustre clear
_exptl_crystal_colour_modifier light
_exptl_crystal_colour_primary colourless
_exptl_crystal_density_diffrn 1.658
_exptl_crystal_description block
_exptl_crystal_F_000 712
_exptl_crystal_size_max 0.21
_exptl_crystal_size_mid 0.2
_exptl_crystal_size_min 0.11
_refine_diff_density_max 0.307
_refine_diff_density_min -0.308
_refine_diff_density_rms 0.058
_refine_ls_extinction_method none
_refine_ls_goodness_of_fit_ref 1.037
_refine_ls_hydrogen_treatment constr
_refine_ls_matrix_type full
_refine_ls_number_parameters 451
_refine_ls_number_reflns 7436
_refine_ls_number_restraints 0
_refine_ls_restrained_S_all 1.037
_refine_ls_R_factor_all 0.0951
_refine_ls_R_factor_gt 0.0492
_refine_ls_shift/su_max 0.000
_refine_ls_shift/su_mean 0.000
_refine_ls_structure_factor_coef Fsqd
_refine_ls_weighting_details 'w=1/[\s^2^(Fo^2^)+(0.0498P)^2^+0.2302P] where P=(Fo^2^+2Fc^2^)/3'
_refine_ls_weighting_scheme calc
_refine_ls_wR_factor_gt 0.1082
_refine_ls_wR_factor_ref 0.1245
_reflns_Friedel_coverage 0.000
_reflns_number_gt 4753
_reflns_number_total 7436
_reflns_threshold_expression 'I > 2\s(I)'
_cod_data_source_file d4cc01645a2.cif
_cod_data_source_block mo_22may01lp1_0m
_cod_depositor_comments 'Adding full bibliography for 7133047--7133054.cif.'
_cod_original_cell_volume 1437.0(7)
_cod_database_code 7133053
_shelx_shelxl_version_number 2014/7
_shelx_space_group_comment
;
The symmetry employed for this shelxl refinement is uniquely defined
by the following loop, which should always be used as a source of
symmetry information in preference to the above space-group names.
They are only intended as comments.
;
_shelx_estimated_absorpt_t_max 0.982
_shelx_estimated_absorpt_t_min 0.966
_olex2_refinement_description
;
1. Fixed Uiso
 At 1.2 times of:
  All C(H) groups, All C(H,H) groups
2.a Secondary CH2 refined with riding coordinates:
 C1(H1A,H1B)
2.b Aromatic/amide H refined with riding coordinates:
 C6(H6), C15(H15), C3(H3), C14(H14), C12(H12), C11(H11), C4(H4), C13(H13),
 C5(H5)
;
_olex2_submission_special_instructions 'No special instructions were received'

loop_
_space_group_symop_operation_xyz
'x, y, z'
'-x, -y, -z'

loop_
_atom_site_label
_atom_site_type_symbol
_atom_site_fract_x
_atom_site_fract_y
_atom_site_fract_z
_atom_site_U_iso_or_equiv
_atom_site_adp_type
_atom_site_occupancy
_atom_site_site_symmetry_order
_atom_site_calc_flag
_atom_site_refinement_flags_posn
_atom_site_refinement_flags_adp
_atom_site_refinement_flags_occupancy
_atom_site_disorder_assembly
_atom_site_disorder_group
F6 F 0.27763(11) 0.37607(12) 0.09055(7) 0.0330(3) Uani 1 1 d . . . . .
F10 F 0.43348(11) 0.15539(11) 0.32070(8) 0.0321(3) Uani 1 1 d . . . . .
F5 F 0.71295(11) 0.17718(11) 0.32569(7) 0.0294(3) Uani 1 1 d . . . . .
F15 F 0.40798(11) 0.43523(12) 0.41669(7) 0.0332(3) Uani 1 1 d . . . . .
F4 F 0.74241(12) -0.05603(11) 0.22041(9) 0.0390(3) Uani 1 1 d . . . . .
F1 F 0.59402(12) 0.33018(12) 0.05130(8) 0.0381(3) Uani 1 1 d . . . . .
F11 F 0.53194(12) 0.65661(12) 0.17975(9) 0.0417(3) Uani 1 1 d . . . . .
F8 F -0.01891(12) -0.02466(12) 0.13746(9) 0.0434(3) Uani 1 1 d . . . . .
F7 F 0.02493(12) 0.18446(13) 0.04792(8) 0.0437(3) Uani 1 1 d . . . . .
F9 F 0.18702(12) -0.04190(12) 0.27149(8) 0.0404(3) Uani 1 1 d . . . . .
F14 F 0.34794(13) 0.66522(14) 0.50375(8) 0.0462(3) Uani 1 1 d . . . . .
F2 F 0.63692(14) 0.10166(14) -0.05220(8) 0.0484(3) Uani 1 1 d . . . . .
F13 F 0.37721(13) 0.89063(13) 0.42730(10) 0.0525(4) Uani 1 1 d . . . . .
F3 F 0.70207(13) -0.09548(13) 0.03171(9) 0.0493(4) Uani 1 1 d . . . . .
F12 F 0.46589(14) 0.88324(12) 0.26349(11) 0.0531(4) Uani 1 1 d . . . . .
N1 N 0.63271(15) 0.38367(14) 0.24504(10) 0.0212(3) Uani 1 1 d . . . . .
C22 C 0.36472(18) 0.27175(18) 0.20644(12) 0.0215(4) Uani 1 1 d . . . . .
C27 C 0.33631(19) 0.16193(18) 0.25004(13) 0.0244(4) Uani 1 1 d . . . . .
C2 C 0.87172(18) 0.52123(18) 0.24132(12) 0.0230(4) Uani 1 1 d . . . . .
C23 C 0.25692(19) 0.27396(19) 0.13739(12) 0.0245(4) Uani 1 1 d . . . . .
C8 C 1.02932(19) 0.41208(19) 0.32797(13) 0.0252(4) Uani 1 1 d . . . . .
C7 C 0.99932(18) 0.48727(18) 0.25806(12) 0.0232(4) Uani 1 1 d . . . . .
C21 C 0.69134(18) 0.16011(18) 0.23274(12) 0.0230(4) Uani 1 1 d . . . . .
C10 C 1.06986(19) 0.27479(18) 0.45832(12) 0.0250(4) Uani 1 1 d . . . . .
C9 C 1.05298(19) 0.34885(19) 0.38600(13) 0.0263(4) Uani 1 1 d . . . . .
C28 C 0.47720(18) 0.54079(18) 0.29807(13) 0.0248(4) Uani 1 1 d . . . . .
C1 C 0.76554(18) 0.48686(19) 0.29990(12) 0.0239(4) Uani 1 1 d . . . . .
H1A H 0.8058 0.4494 0.3511 0.029 Uiso 1 1 calc R U . . .
H1B H 0.7451 0.5734 0.3287 0.029 Uiso 1 1 calc R U . . .
C6 C 1.0990(2) 0.5289(2) 0.20620(13) 0.0295(4) Uani 1 1 d . . . . .
H6 H 1.1860 0.5090 0.2187 0.035 Uiso 1 1 calc R U . . .
C16 C 0.65124(17) 0.25943(18) 0.19113(12) 0.0218(4) Uani 1 1 d . . . . .
C33 C 0.42735(19) 0.54762(19) 0.37937(13) 0.0267(4) Uani 1 1 d . . . . .
C15 C 0.9755(2) 0.2661(2) 0.51732(13) 0.0304(4) Uani 1 1 d . . . . .
H15 H 0.9025 0.3091 0.5093 0.036 Uiso 1 1 calc R U . . .
C29 C 0.48918(19) 0.6572(2) 0.26141(14) 0.0297(4) Uani 1 1 d . . . . .
C17 C 0.63282(19) 0.2368(2) 0.09443(13) 0.0278(4) Uani 1 1 d . . . . .
C26 C 0.2099(2) 0.06157(19) 0.22711(13) 0.0280(4) Uani 1 1 d . . . . .
C32 C 0.3940(2) 0.6631(2) 0.42420(14) 0.0322(5) Uani 1 1 d . . . . .
C25 C 0.10569(19) 0.0708(2) 0.15918(14) 0.0308(4) Uani 1 1 d . . . . .
C20 C 0.70802(19) 0.04075(19) 0.17920(14) 0.0281(4) Uani 1 1 d . . . . .
C24 C 0.12835(19) 0.1770(2) 0.11399(13) 0.0291(4) Uani 1 1 d . . . . .
C3 C 0.8476(2) 0.5911(2) 0.17180(14) 0.0309(4) Uani 1 1 d . . . . .
H3 H 0.7621 0.6140 0.1598 0.037 Uiso 1 1 calc R U . . .
C30 C 0.4551(2) 0.7741(2) 0.30288(16) 0.0344(5) Uani 1 1 d . . . . .
C31 C 0.4093(2) 0.7771(2) 0.38518(16) 0.0362(5) Uani 1 1 d . . . . .
C19 C 0.6890(2) 0.0217(2) 0.08375(14) 0.0338(5) Uani 1 1 d . . . . .
C18 C 0.6528(2) 0.1200(2) 0.04092(13) 0.0324(5) Uani 1 1 d . . . . .
C14 C 0.9879(2) 0.1952(2) 0.58725(14) 0.0374(5) Uani 1 1 d . . . . .
H14 H 0.9237 0.1900 0.6272 0.045 Uiso 1 1 calc R U . . .
C12 C 1.1879(2) 0.1393(2) 0.54129(15) 0.0382(5) Uani 1 1 d . . . . .
H12 H 1.2602 0.0955 0.5497 0.046 Uiso 1 1 calc R U . . .
C11 C 1.1768(2) 0.2108(2) 0.47104(14) 0.0315(4) Uani 1 1 d . . . . .
H11 H 1.2418 0.2162 0.4316 0.038 Uiso 1 1 calc R U . . .
C4 C 0.9460(2) 0.6283(2) 0.11914(15) 0.0377(5) Uani 1 1 d . . . . .
H4 H 0.9265 0.6742 0.0709 0.045 Uiso 1 1 calc R U . . .
C13 C 1.0936(2) 0.1320(2) 0.59910(15) 0.0418(6) Uani 1 1 d . . . . .
H13 H 1.1016 0.0833 0.6471 0.050 Uiso 1 1 calc R U . . .
C5 C 1.0721(2) 0.5983(2) 0.13722(14) 0.0364(5) Uani 1 1 d . . . . .
H5 H 1.1401 0.6254 0.1023 0.044 Uiso 1 1 calc R U . . .
B1 B 0.5011(2) 0.3987(2) 0.24741(14) 0.0215(4) Uani 1 1 d . . . . .

loop_
_atom_site_aniso_label
_atom_site_aniso_U_11
_atom_site_aniso_U_22
_atom_site_aniso_U_33
_atom_site_aniso_U_23
_atom_site_aniso_U_13
_atom_site_aniso_U_12
F6 0.0323(6) 0.0367(7) 0.0320(6) 0.0154(5) 0.0080(5) 0.0069(5)
F10 0.0283(6) 0.0254(6) 0.0418(7) 0.0117(5) 0.0021(5) 0.0069(5)
F5 0.0334(6) 0.0299(6) 0.0262(5) 0.0072(5) 0.0060(5) 0.0112(5)
F15 0.0359(7) 0.0346(6) 0.0302(6) 0.0077(5) 0.0070(5) 0.0121(5)
F4 0.0368(7) 0.0253(6) 0.0563(8) 0.0072(5) 0.0067(6) 0.0154(5)
F1 0.0433(7) 0.0403(7) 0.0316(6) 0.0140(5) 0.0054(5) 0.0110(6)
F11 0.0449(7) 0.0318(7) 0.0608(8) 0.0212(6) 0.0293(6) 0.0142(6)
F8 0.0250(6) 0.0374(7) 0.0546(8) 0.0053(6) 0.0055(6) -0.0091(5)
F7 0.0297(7) 0.0551(8) 0.0378(7) 0.0131(6) -0.0040(5) 0.0019(6)
F9 0.0378(7) 0.0274(6) 0.0552(8) 0.0183(6) 0.0118(6) -0.0002(5)
F14 0.0478(8) 0.0593(9) 0.0332(7) -0.0032(6) 0.0094(6) 0.0286(7)
F2 0.0509(8) 0.0606(9) 0.0242(6) -0.0058(6) 0.0091(6) 0.0098(7)
F13 0.0473(8) 0.0337(7) 0.0708(9) -0.0114(6) 0.0093(7) 0.0221(6)
F3 0.0428(8) 0.0392(7) 0.0542(8) -0.0202(6) 0.0075(6) 0.0159(6)
F12 0.0526(8) 0.0229(6) 0.0956(11) 0.0212(7) 0.0321(8) 0.0167(6)
N1 0.0209(8) 0.0166(7) 0.0243(7) 0.0014(6) 0.0056(6) 0.0040(6)
C22 0.0199(9) 0.0196(9) 0.0250(9) 0.0020(7) 0.0079(7) 0.0061(7)
C27 0.0232(10) 0.0201(9) 0.0302(10) 0.0037(8) 0.0071(8) 0.0078(8)
C2 0.0200(9) 0.0174(9) 0.0275(9) 0.0018(7) 0.0035(7) 0.0011(7)
C23 0.0267(10) 0.0230(9) 0.0244(9) 0.0054(8) 0.0095(8) 0.0059(8)
C8 0.0207(10) 0.0244(10) 0.0296(10) 0.0045(8) 0.0067(8) 0.0053(8)
C7 0.0233(10) 0.0188(9) 0.0254(9) 0.0037(7) 0.0047(8) 0.0033(8)
C21 0.0195(9) 0.0229(9) 0.0242(9) 0.0014(7) 0.0047(7) 0.0049(8)
C10 0.0280(10) 0.0187(9) 0.0256(9) 0.0040(7) 0.0027(8) 0.0044(8)
C9 0.0244(10) 0.0250(10) 0.0297(10) 0.0046(8) 0.0070(8) 0.0080(8)
C28 0.0175(9) 0.0202(9) 0.0340(10) 0.0017(8) 0.0046(8) 0.0048(8)
C1 0.0207(10) 0.0202(9) 0.0270(9) 0.0011(7) 0.0038(8) 0.0027(8)
C6 0.0246(10) 0.0309(11) 0.0324(10) 0.0065(9) 0.0072(8) 0.0067(9)
C16 0.0163(9) 0.0202(9) 0.0269(9) 0.0024(7) 0.0054(7) 0.0032(7)
C33 0.0232(10) 0.0245(10) 0.0294(10) 0.0025(8) 0.0005(8) 0.0076(8)
C15 0.0309(11) 0.0260(10) 0.0307(10) 0.0037(8) 0.0065(8) 0.0038(9)
C29 0.0212(10) 0.0232(10) 0.0440(11) 0.0063(9) 0.0097(9) 0.0047(8)
C17 0.0242(10) 0.0308(11) 0.0279(10) 0.0089(8) 0.0039(8) 0.0064(9)
C26 0.0272(11) 0.0216(10) 0.0350(10) 0.0067(8) 0.0116(9) 0.0031(8)
C32 0.0253(11) 0.0350(11) 0.0318(10) -0.0042(9) 0.0028(8) 0.0121(9)
C25 0.0205(10) 0.0283(10) 0.0359(11) 0.0005(9) 0.0080(9) -0.0036(8)
C20 0.0211(10) 0.0225(10) 0.0394(11) 0.0034(8) 0.0041(8) 0.0085(8)
C24 0.0222(10) 0.0364(11) 0.0240(9) 0.0029(8) 0.0022(8) 0.0049(9)
C3 0.0278(11) 0.0271(10) 0.0366(11) 0.0114(9) 0.0029(9) 0.0053(9)
C30 0.0248(11) 0.0180(10) 0.0601(14) 0.0077(9) 0.0103(10) 0.0058(8)
C31 0.0260(11) 0.0243(10) 0.0516(13) -0.0087(9) 0.0018(10) 0.0129(9)
C19 0.0252(11) 0.0299(11) 0.0387(11) -0.0113(9) 0.0063(9) 0.0090(9)
C18 0.0293(11) 0.0390(12) 0.0220(9) -0.0028(8) 0.0057(8) 0.0046(9)
C14 0.0422(13) 0.0320(11) 0.0287(10) 0.0049(9) 0.0065(9) -0.0049(10)
C12 0.0379(12) 0.0238(11) 0.0453(12) 0.0079(9) -0.0076(10) 0.0056(9)
C11 0.0294(11) 0.0267(10) 0.0356(11) 0.0052(9) 0.0029(9) 0.0070(9)
C4 0.0394(13) 0.0362(12) 0.0374(11) 0.0191(10) 0.0051(10) 0.0041(10)
C13 0.0509(14) 0.0286(11) 0.0319(11) 0.0114(9) -0.0079(10) -0.0070(10)
C5 0.0321(12) 0.0417(12) 0.0359(11) 0.0170(10) 0.0134(9) 0.0009(10)
B1 0.0231(11) 0.0183(10) 0.0236(10) 0.0068(8) 0.0057(8) 0.0048(9)

loop_
_atom_type_symbol
_atom_type_description
_atom_type_scat_dispersion_real
_atom_type_scat_dispersion_imag
_atom_type_scat_source
C C 0.0033 0.0016 'International Tables Vol C Tables 4.2.6.8 and 6.1.1.4'
H H 0.0000 0.0000 'International Tables Vol C Tables 4.2.6.8 and 6.1.1.4'
B B 0.0013 0.0007 'International Tables Vol C Tables 4.2.6.8 and 6.1.1.4'
F F 0.0171 0.0103 'International Tables Vol C Tables 4.2.6.8 and 6.1.1.4'
N N 0.0061 0.0033 'International Tables Vol C Tables 4.2.6.8 and 6.1.1.4'

loop_
_geom_angle_atom_site_label_1
_geom_angle_atom_site_label_2
_geom_angle_atom_site_label_3
_geom_angle
_geom_angle_site_symmetry_1
_geom_angle_site_symmetry_3
_geom_angle_publ_flag
C16 N1 C1 113.89(14) . . ?
B1 N1 C1 124.97(15) . . ?
B1 N1 C16 121.06(15) . . ?
C27 C22 B1 120.90(16) . . ?
C23 C22 C27 115.32(16) . . ?
C23 C22 B1 122.84(16) . . ?
F10 C27 C22 119.10(16) . . ?
F10 C27 C26 117.68(16) . . ?
C26 C27 C22 123.15(17) . . ?
C7 C2 C1 121.00(16) . . ?
C3 C2 C7 118.59(16) . . ?
C3 C2 C1 120.37(17) . . ?
F6 C23 C22 118.74(16) . . ?
F6 C23 C24 118.17(16) . . ?
C24 C23 C22 123.09(17) . . ?
C9 C8 C7 179.4(2) . . ?
C2 C7 C8 121.22(16) . . ?
C6 C7 C2 119.29(16) . . ?
C6 C7 C8 119.49(16) . . ?
F5 C21 C16 120.42(15) . . ?
F5 C21 C20 118.56(16) . . ?
C20 C21 C16 121.02(16) . . ?
C15 C10 C9 118.71(17) . . ?
C15 C10 C11 119.12(17) . . ?
C11 C10 C9 122.17(17) . . ?
C8 C9 C10 174.68(19) . . ?
C33 C28 C29 115.78(17) . . ?
C33 C28 B1 119.42(16) . . ?
C29 C28 B1 124.45(16) . . ?
N1 C1 C2 113.26(14) . . ?
N1 C1 H1A 108.9 . . ?
N1 C1 H1B 108.9 . . ?
C2 C1 H1A 108.9 . . ?
C2 C1 H1B 108.9 . . ?
H1A C1 H1B 107.7 . . ?
C7 C6 H6 119.6 . . ?
C5 C6 C7 120.88(18) . . ?
C5 C6 H6 119.6 . . ?
C21 C16 N1 122.08(15) . . ?
C17 C16 N1 120.27(16) . . ?
C17 C16 C21 117.63(16) . . ?
F15 C33 C28 118.69(16) . . ?
F15 C33 C32 117.95(17) . . ?
C28 C33 C32 123.36(18) . . ?
C10 C15 H15 119.8 . . ?
C14 C15 C10 120.41(19) . . ?
C14 C15 H15 119.8 . . ?
F11 C29 C28 119.43(16) . . ?
F11 C29 C30 117.61(17) . . ?
C30 C29 C28 122.93(18) . . ?
F1 C17 C16 119.60(17) . . ?
F1 C17 C18 118.74(16) . . ?
C18 C17 C16 121.65(17) . . ?
F9 C26 C27 121.04(17) . . ?
F9 C26 C25 120.04(17) . . ?
C25 C26 C27 118.90(17) . . ?
F14 C32 C33 121.04(18) . . ?
F14 C32 C31 120.44(17) . . ?
C33 C32 C31 118.53(18) . . ?
F8 C25 C26 119.54(17) . . ?
F8 C25 C24 120.20(18) . . ?
C24 C25 C26 120.25(17) . . ?
F4 C20 C21 120.12(17) . . ?
F4 C20 C19 120.06(17) . . ?
C19 C20 C21 119.82(17) . . ?
F7 C24 C23 121.39(17) . . ?
F7 C24 C25 119.34(17) . . ?
C25 C24 C23 119.27(17) . . ?
C2 C3 H3 119.3 . . ?
C2 C3 C4 121.42(19) . . ?
C4 C3 H3 119.3 . . ?
F12 C30 C29 120.65(19) . . ?
F12 C30 C31 120.29(17) . . ?
C31 C30 C29 119.06(18) . . ?
F13 C31 C32 119.7(2) . . ?
F13 C31 C30 119.98(19) . . ?
C30 C31 C32 120.32(17) . . ?
F3 C19 C20 119.78(19) . . ?
F3 C19 C18 119.81(18) . . ?
C20 C19 C18 120.39(17) . . ?
F2 C18 C17 120.58(18) . . ?
F2 C18 C19 119.98(18) . . ?
C19 C18 C17 119.45(17) . . ?
C15 C14 H14 120.0 . . ?
C15 C14 C13 120.1(2) . . ?
C13 C14 H14 120.0 . . ?
C11 C12 H12 120.0 . . ?
C13 C12 H12 120.0 . . ?
C13 C12 C11 120.0(2) . . ?
C10 C11 H11 120.0 . . ?
C12 C11 C10 120.01(19) . . ?
C12 C11 H11 120.0 . . ?
C3 C4 H4 120.0 . . ?
C5 C4 C3 119.93(18) . . ?
C5 C4 H4 120.0 . . ?
C14 C13 C12 120.39(19) . . ?
C14 C13 H13 119.8 . . ?
C12 C13 H13 119.8 . . ?
C6 C5 H5 120.1 . . ?
C4 C5 C6 119.85(18) . . ?
C4 C5 H5 120.1 . . ?
N1 B1 C22 122.01(16) . . ?
N1 B1 C28 122.16(16) . . ?
C22 B1 C28 115.68(15) . . ?

loop_
_geom_bond_atom_site_label_1
_geom_bond_atom_site_label_2
_geom_bond_distance
_geom_bond_site_symmetry_2
_geom_bond_publ_flag
F6 C23 1.355(2) . ?
F10 C27 1.345(2) . ?
F5 C21 1.338(2) . ?
F15 C33 1.354(2) . ?
F4 C20 1.342(2) . ?
F1 C17 1.344(2) . ?
F11 C29 1.356(2) . ?
F8 C25 1.347(2) . ?
F7 C24 1.346(2) . ?
F9 C26 1.343(2) . ?
F14 C32 1.341(2) . ?
F2 C18 1.343(2) . ?
F13 C31 1.346(2) . ?
F3 C19 1.343(2) . ?
F12 C30 1.345(2) . ?
N1 C1 1.495(2) . ?
N1 C16 1.437(2) . ?
N1 B1 1.386(3) . ?
C22 C27 1.394(2) . ?
C22 C23 1.384(3) . ?
C22 B1 1.593(3) . ?
C27 C26 1.382(3) . ?
C2 C7 1.415(3) . ?
C2 C1 1.512(2) . ?
C2 C3 1.387(3) . ?
C23 C24 1.382(3) . ?
C8 C7 1.442(2) . ?
C8 C9 1.200(3) . ?
C7 C6 1.405(2) . ?
C21 C16 1.390(2) . ?
C21 C20 1.386(3) . ?
C10 C9 1.440(2) . ?
C10 C15 1.400(3) . ?
C10 C11 1.400(3) . ?
C28 C33 1.383(3) . ?
C28 C29 1.387(3) . ?
C28 B1 1.595(3) . ?
C1 H1A 0.9900 . ?
C1 H1B 0.9900 . ?
C6 H6 0.9500 . ?
C6 C5 1.383(3) . ?
C16 C17 1.390(2) . ?
C33 C32 1.383(3) . ?
C15 H15 0.9500 . ?
C15 C14 1.383(3) . ?
C29 C30 1.382(3) . ?
C17 C18 1.380(3) . ?
C26 C25 1.376(3) . ?
C32 C31 1.384(3) . ?
C25 C24 1.375(3) . ?
C20 C19 1.374(3) . ?
C3 H3 0.9500 . ?
C3 C4 1.394(3) . ?
C30 C31 1.378(3) . ?
C19 C18 1.376(3) . ?
C14 H14 0.9500 . ?
C14 C13 1.383(3) . ?
C12 H12 0.9500 . ?
C12 C11 1.390(3) . ?
C12 C13 1.386(3) . ?
C11 H11 0.9500 . ?
C4 H4 0.9500 . ?
C4 C5 1.383(3) . ?
C13 H13 0.9500 . ?
C5 H5 0.9500 . ?

loop_
_geom_torsion_atom_site_label_1
_geom_torsion_atom_site_label_2
_geom_torsion_atom_site_label_3
_geom_torsion_atom_site_label_4
_geom_torsion
_geom_torsion_site_symmetry_1
_geom_torsion_site_symmetry_2
_geom_torsion_site_symmetry_3
_geom_torsion_site_symmetry_4
_geom_torsion_publ_flag
F6 C23 C24 F7 -1.3(3) . . . . ?
F6 C23 C24 C25 178.68(17) . . . . ?
F10 C27 C26 F9 -2.5(3) . . . . ?
F10 C27 C26 C25 175.92(16) . . . . ?
F5 C21 C16 N1 0.6(3) . . . . ?
F5 C21 C16 C17 178.90(15) . . . . ?
F5 C21 C20 F4 1.3(3) . . . . ?
F5 C21 C20 C19 -178.81(16) . . . . ?
F15 C33 C32 F14 2.0(3) . . . . ?
F15 C33 C32 C31 -178.03(17) . . . . ?
F4 C20 C19 F3 1.4(3) . . . . ?
F4 C20 C19 C18 179.54(17) . . . . ?
F1 C17 C18 F2 1.6(3) . . . . ?
F1 C17 C18 C19 -178.34(17) . . . . ?
F11 C29 C30 F12 -0.7(3) . . . . ?
F11 C29 C30 C31 179.01(18) . . . . ?
F8 C25 C24 F7 -0.1(3) . . . . ?
F8 C25 C24 C23 179.95(17) . . . . ?
F9 C26 C25 F8 -0.2(3) . . . . ?
F9 C26 C25 C24 179.57(17) . . . . ?
F14 C32 C31 F13 -0.2(3) . . . . ?
F14 C32 C31 C30 -179.27(18) . . . . ?
F3 C19 C18 F2 -3.1(3) . . . . ?
F3 C19 C18 C17 176.79(17) . . . . ?
F12 C30 C31 F13 -1.1(3) . . . . ?
F12 C30 C31 C32 177.97(18) . . . . ?
N1 C16 C17 F1 -1.7(3) . . . . ?
N1 C16 C17 C18 178.58(17) . . . . ?
C22 C27 C26 F9 -179.57(16) . . . . ?
C22 C27 C26 C25 -1.1(3) . . . . ?
C22 C23 C24 F7 178.41(17) . . . . ?
C22 C23 C24 C25 -1.6(3) . . . . ?
C27 C22 C23 F6 -178.72(15) . . . . ?
C27 C22 C23 C24 1.6(3) . . . . ?
C27 C22 B1 N1 68.9(2) . . . . ?
C27 C22 B1 C28 -106.64(19) . . . . ?
C27 C26 C25 F8 -178.66(17) . . . . ?
C27 C26 C25 C24 1.1(3) . . . . ?
C2 C7 C6 C5 -2.1(3) . . . . ?
C2 C3 C4 C5 -1.4(3) . . . . ?
C23 C22 C27 F10 -177.19(15) . . . . ?
C23 C22 C27 C26 -0.2(3) . . . . ?
C23 C22 B1 N1 -122.8(2) . . . . ?
C23 C22 B1 C28 61.7(2) . . . . ?
C8 C7 C6 C5 178.52(18) . . . . ?
C7 C2 C1 N1 -115.61(18) . . . . ?
C7 C2 C3 C4 -0.3(3) . . . . ?
C7 C6 C5 C4 0.4(3) . . . . ?
C21 C16 C17 F1 179.98(15) . . . . ?
C21 C16 C17 C18 0.3(3) . . . . ?
C21 C20 C19 F3 -178.48(17) . . . . ?
C21 C20 C19 C18 -0.4(3) . . . . ?
C10 C15 C14 C13 -0.2(3) . . . . ?
C9 C10 C15 C14 179.65(17) . . . . ?
C9 C10 C11 C12 -179.36(18) . . . . ?
C28 C33 C32 F14 -178.99(17) . . . . ?
C28 C33 C32 C31 1.0(3) . . . . ?
C28 C29 C30 F12 -178.62(18) . . . . ?
C28 C29 C30 C31 1.1(3) . . . . ?
C1 N1 C16 C21 71.7(2) . . . . ?
C1 N1 C16 C17 -106.51(18) . . . . ?
C1 N1 B1 C22 -165.59(15) . . . . ?
C1 N1 B1 C28 9.7(3) . . . . ?
C1 C2 C7 C8 3.4(3) . . . . ?
C1 C2 C7 C6 -175.93(16) . . . . ?
C1 C2 C3 C4 177.68(18) . . . . ?
C16 N1 C1 C2 51.9(2) . . . . ?
C16 N1 B1 C22 11.0(3) . . . . ?
C16 N1 B1 C28 -173.71(15) . . . . ?
C16 C21 C20 F4 -177.84(16) . . . . ?
C16 C21 C20 C19 2.1(3) . . . . ?
C16 C17 C18 F2 -178.72(17) . . . . ?
C16 C17 C18 C19 1.4(3) . . . . ?
C33 C28 C29 F11 -177.35(16) . . . . ?
C33 C28 C29 C30 0.5(3) . . . . ?
C33 C28 B1 N1 -110.6(2) . . . . ?
C33 C28 B1 C22 64.9(2) . . . . ?
C33 C32 C31 F13 179.84(17) . . . . ?
C33 C32 C31 C30 0.8(3) . . . . ?
C15 C10 C11 C12 0.2(3) . . . . ?
C15 C14 C13 C12 0.1(3) . . . . ?
C29 C28 C33 F15 177.41(16) . . . . ?
C29 C28 C33 C32 -1.6(3) . . . . ?
C29 C28 B1 N1 76.4(2) . . . . ?
C29 C28 B1 C22 -108.0(2) . . . . ?
C29 C30 C31 F13 179.18(18) . . . . ?
C29 C30 C31 C32 -1.8(3) . . . . ?
C26 C25 C24 F7 -179.82(17) . . . . ?
C26 C25 C24 C23 0.2(3) . . . . ?
C20 C21 C16 N1 179.74(16) . . . . ?
C20 C21 C16 C17 -2.0(3) . . . . ?
C20 C19 C18 F2 178.77(18) . . . . ?
C20 C19 C18 C17 -1.3(3) . . . . ?
C3 C2 C7 C8 -178.63(17) . . . . ?
C3 C2 C7 C6 2.0(3) . . . . ?
C3 C2 C1 N1 66.5(2) . . . . ?
C3 C4 C5 C6 1.4(3) . . . . ?
C11 C10 C15 C14 0.0(3) . . . . ?
C11 C12 C13 C14 0.1(3) . . . . ?
C13 C12 C11 C10 -0.3(3) . . . . ?
B1 N1 C1 C2 -131.32(18) . . . . ?
B1 N1 C16 C21 -105.2(2) . . . . ?
B1 N1 C16 C17 76.5(2) . . . . ?
B1 C22 C27 F10 -8.0(2) . . . . ?
B1 C22 C27 C26 168.95(17) . . . . ?
B1 C22 C23 F6 12.4(3) . . . . ?
B1 C22 C23 C24 -167.35(17) . . . . ?
B1 C28 C33 F15 3.9(3) . . . . ?
B1 C28 C33 C32 -175.13(18) . . . . ?
B1 C28 C29 F11 -4.2(3) . . . . ?
B1 C28 C29 C30 173.72(18) . . . . ?
